data_2240694
loop_
_publ_author_name
'Guino-o, Marites A.'
'Talbot, Meghan O.'
'Slitts, Michael M.'
'Pham, Theresa N.'
'Audi, Maya C.'
'Janzen, Daron E.'

_publ_section_title
;
 Crystal structures of five 1-alkyl-4-aryl-1,2,4-triazol-1-ium halide
 salts
;
_journal_coeditor_code ZL2623
_journal_issue 6
_journal_name_full 'Acta Crystallographica Section E'
_journal_page_first 628
_journal_page_last 635
_journal_paper_doi 10.1107/S2056989015009019
_journal_volume 71
_journal_year 2015
_chemical_formula_iupac 'C11 H13 F N3 +, I -'
_chemical_formula_moiety 'C11 H13 F N3 +, I -'
_chemical_formula_sum 'C11 H13 F I N3'
_chemical_formula_weight 333.14
_chemical_name_systematic
;
4-(4-Fluorophenyl)-1-isopropyl-1,2,4-triazol-1-ium iodide
;
_space_group_crystal_system orthorhombic
_space_group_IT_number 56
_space_group_name_Hall '-P 2ab 2ac'
_space_group_name_H-M_alt 'P c c n'
_symmetry_space_group_name_Hall '-P 2ab 2ac'
_symmetry_space_group_name_H-M 'P c c n'
_atom_sites_solution_hydrogens geom
_audit_creation_method SHELXL-2014/7
_cell_angle_alpha 90
_cell_angle_beta 90
_cell_angle_gamma 90
_cell_formula_units_Z 8
_cell_length_a 16.396(3)
_cell_length_b 21.732(4)
_cell_length_c 7.2412(12)
_cell_measurement_reflns_used 13432
_cell_measurement_temperature 173(2)
_cell_measurement_theta_max 26.51
_cell_measurement_theta_min 3.08
_cell_volume 2580.2(8)
_computing_cell_refinement
;
<i>CrystalClearSM Expert</i> (Rigaku, 2011)
;
_computing_data_collection
;
<i>CrystalClearSM Expert</i> (Rigaku, 2011)
;
_computing_data_reduction
;
<i>CrystalClearSM Expert</i> (Rigaku, 2011)
;
_computing_molecular_graphics
;
CrystalStructure (Rigaku, 2010)
;
_computing_publication_material
;
Mercury (Macrae <i>et al.</i>, 2006)
;
_computing_structure_refinement
;
SHELXL2014 (Sheldrick, 2015)
;
_computing_structure_solution
;
SIR97 (Altomare <i>et al.</i>, 1999)
;
_diffrn_ambient_temperature 173(2)
_diffrn_detector_area_resol_mean 6.849
_diffrn_measured_fraction_theta_full 0.998
_diffrn_measured_fraction_theta_max 0.998
_diffrn_measurement_device_type 'Rigaku XtaLAB mini'
_diffrn_measurement_method \w
_diffrn_radiation_type MoK\a
_diffrn_radiation_wavelength 0.71075
_diffrn_reflns_av_R_equivalents 0.0733
_diffrn_reflns_limit_h_max 20
_diffrn_reflns_limit_h_min -16
_diffrn_reflns_limit_k_max 27
_diffrn_reflns_limit_k_min -27
_diffrn_reflns_limit_l_max 9
_diffrn_reflns_limit_l_min -9
_diffrn_reflns_number 17829
_diffrn_reflns_theta_full 25.242
_diffrn_reflns_theta_max 26.373
_diffrn_reflns_theta_min 3.074
_exptl_absorpt_coefficient_mu 2.473
_exptl_absorpt_correction_T_max 0.952
_exptl_absorpt_correction_T_min 0.671
_exptl_absorpt_correction_type multi-scan
_exptl_absorpt_process_details
;
(<i>REQAB</i>; Rigaku, 1998)
;
_exptl_crystal_colour colorless
_exptl_crystal_density_diffrn 1.715
_exptl_crystal_density_method 'not measured'
_exptl_crystal_description needle
_exptl_crystal_F_000 1296
_exptl_crystal_size_max 0.710
_exptl_crystal_size_mid 0.050
_exptl_crystal_size_min 0.020
_refine_diff_density_max 0.601
_refine_diff_density_min -0.577
_refine_ls_extinction_method none
_refine_ls_goodness_of_fit_ref 1.028
_refine_ls_hydrogen_treatment constr
_refine_ls_matrix_type full
_refine_ls_number_parameters 147
_refine_ls_number_reflns 2632
_refine_ls_number_restraints 0
_refine_ls_restrained_S_all 1.028
_refine_ls_R_factor_all 0.0593
_refine_ls_R_factor_gt 0.0350
_refine_ls_shift/su_max 0.000
_refine_ls_shift/su_mean 0.000
_refine_ls_structure_factor_coef Fsqd
_refine_ls_weighting_details 'w=1/[\s^2^(Fo^2^)+(0.0311P)^2^+1.7321P] where P=(Fo^2^+2Fc^2^)/3'
_refine_ls_weighting_scheme calc
_refine_ls_wR_factor_gt 0.0694
_refine_ls_wR_factor_ref 0.0770
_reflns_number_gt 1872
_reflns_number_total 2632
_reflns_threshold_expression I>2\s(I)
_cod_data_source_file zl2623sup1.cif
_cod_data_source_block salt1
_cod_original_cell_volume 2580.1(7)
_cod_database_code 2240694
_shelx_space_group_comment
;
The symmetry employed for this shelxl refinement is uniquely defined
by the following loop, which should always be used as a source of
symmetry information in preference to the above space-group names.
They are only intended as comments.
;
_shelx_estimated_absorpt_t_min 0.273
_shelx_estimated_absorpt_t_max 0.952

loop_
_space_group_symop_operation_xyz
'x, y, z'
'-x+1/2, y, z+1/2'
'x, -y+1/2, z+1/2'
'-x+1/2, -y+1/2, z'
'-x, -y, -z'
'x-1/2, -y, -z-1/2'
'-x, y-1/2, -z-1/2'
'x-1/2, y-1/2, -z'

loop_
_atom_site_type_symbol
_atom_site_label
_atom_site_fract_x
_atom_site_fract_y
_atom_site_fract_z
_atom_site_U_iso_or_equiv
_atom_site_adp_type
_atom_site_calc_flag
_atom_site_occupancy
I I1 0.12779(2) 0.10735(2) 0.28479(4) 0.03130(11) Uani d 1
F F1 0.2967(2) -0.19361(13) 0.6333(6) 0.0857(12) Uani d 1
N N1 0.1110(2) 0.01458(15) 0.7471(4) 0.0293(8) Uani d 1
N N2 0.0756(2) 0.10799(15) 0.7882(5) 0.0304(8) Uani d 1
N N3 0.0050(2) 0.07473(17) 0.7909(6) 0.0419(10) Uani d 1
C C1 0.1383(3) 0.07255(19) 0.7626(5) 0.0287(10) Uani d 1
H H1 0.1936 0.0854 0.7559 0.034 Uiso calc 1
C C2 0.0290(3) 0.0188(2) 0.7647(7) 0.0427(12) Uani d 1
H H2 -0.0069 -0.0155 0.7584 0.051 Uiso calc 1
C C3 0.0723(3) 0.17592(19) 0.8200(6) 0.0313(10) Uani d 1
H H3 0.0550 0.1833 0.9506 0.038 Uiso calc 1
C C4 0.0089(3) 0.2039(2) 0.6936(7) 0.0426(12) Uani d 1
H H4A -0.0445 0.1859 0.7206 0.051 Uiso calc 1
H H4B 0.0235 0.1955 0.5649 0.051 Uiso calc 1
H H4C 0.0068 0.2485 0.7136 0.051 Uiso calc 1
C C5 0.1571(3) 0.2027(2) 0.7944(7) 0.0398(11) Uani d 1
H H5A 0.1764 0.1937 0.6692 0.048 Uiso calc 1
H H5B 0.1944 0.1843 0.8846 0.048 Uiso calc 1
H H5C 0.1552 0.2473 0.8129 0.048 Uiso calc 1
C C6 0.1595(3) -0.0401(2) 0.7140(6) 0.0338(10) Uani d 1
C C7 0.2430(3) -0.03589(19) 0.7138(7) 0.0405(12) Uani d 1
H H7 0.2687 0.0027 0.7333 0.049 Uiso calc 1
C C8 0.2895(3) -0.0880(2) 0.6851(7) 0.0472(13) Uani d 1
H H8 0.3474 -0.0857 0.6827 0.057 Uiso calc 1
C C9 0.2503(3) -0.1427(2) 0.6601(8) 0.0533(14) Uani d 1
C C10 0.1678(3) -0.1476(2) 0.6597(9) 0.0651(17) Uani d 1
H H10 0.1426 -0.1864 0.6401 0.078 Uiso calc 1
C C11 0.1205(3) -0.0954(2) 0.6883(8) 0.0515(14) Uani d 1
H H11 0.0626 -0.0979 0.6899 0.062 Uiso calc 1

loop_
_atom_site_aniso_label
_atom_site_aniso_U_11
_atom_site_aniso_U_22
_atom_site_aniso_U_33
_atom_site_aniso_U_12
_atom_site_aniso_U_13
_atom_site_aniso_U_23
I1 0.03225(18) 0.02454(15) 0.03710(17) -0.00037(12) 0.00019(13) -0.00025(12)
F1 0.054(2) 0.0306(16) 0.173(4) 0.0116(15) -0.011(2) -0.010(2)
N1 0.031(2) 0.0197(16) 0.037(2) -0.0012(15) -0.0021(15) 0.0028(14)
N2 0.037(2) 0.0243(18) 0.0300(18) -0.0021(16) -0.0007(16) -0.0009(17)
N3 0.027(2) 0.030(2) 0.069(3) -0.0055(16) 0.0044(19) -0.007(2)
C1 0.031(3) 0.024(2) 0.031(2) -0.0044(18) 0.0006(17) -0.0012(17)
C2 0.036(3) 0.025(2) 0.067(4) -0.006(2) 0.000(2) -0.003(2)
C3 0.039(3) 0.023(2) 0.032(3) 0.0029(19) 0.0006(18) -0.0027(19)
C4 0.045(3) 0.032(2) 0.051(3) 0.008(2) -0.001(2) 0.001(2)
C5 0.038(3) 0.027(2) 0.055(3) -0.0022(19) -0.003(2) -0.004(2)
C6 0.031(3) 0.027(2) 0.043(3) 0.0011(19) -0.003(2) 0.000(2)
C7 0.037(3) 0.022(2) 0.062(3) -0.005(2) 0.000(2) -0.001(2)
C8 0.033(3) 0.035(3) 0.073(4) -0.002(2) -0.001(2) -0.001(2)
C9 0.044(3) 0.028(3) 0.089(4) 0.004(2) -0.011(3) -0.004(3)
C10 0.042(4) 0.024(3) 0.129(5) -0.004(2) -0.010(3) -0.003(3)
C11 0.027(3) 0.033(3) 0.094(4) -0.004(2) -0.010(3) -0.001(3)

loop_
_atom_type_symbol
_atom_type_description
_atom_type_scat_dispersion_real
_atom_type_scat_dispersion_imag
_atom_type_scat_source
I I -0.4742 1.8119 'International Tables Vol C Tables 4.2.6.8 and 6.1.1.4'
F F 0.0171 0.0103 'International Tables Vol C Tables 4.2.6.8 and 6.1.1.4'
N N 0.0061 0.0033 'International Tables Vol C Tables 4.2.6.8 and 6.1.1.4'
C C 0.0033 0.0016 'International Tables Vol C Tables 4.2.6.8 and 6.1.1.4'
H H 0.0000 0.0000 'International Tables Vol C Tables 4.2.6.8 and 6.1.1.4'

loop_
_geom_angle_atom_site_label_1
_geom_angle_atom_site_label_2
_geom_angle_atom_site_label_3
_geom_angle
C1 N1 C2 105.1(4)
C1 N1 C6 126.9(4)
C2 N1 C6 128.0(4)
C1 N2 N3 111.1(3)
C1 N2 C3 129.5(4)
N3 N2 C3 119.3(3)
C2 N3 N2 103.8(4)
N2 C1 N1 107.7(4)
N2 C1 H1 126.1
N1 C1 H1 126.1
N3 C2 N1 112.3(4)
N3 C2 H2 123.9
N1 C2 H2 123.9
N2 C3 C4 109.2(3)
N2 C3 C5 109.0(3)
C4 C3 C5 113.6(4)
N2 C3 H3 108.3
C4 C3 H3 108.3
C5 C3 H3 108.3
C3 C4 H4A 109.5
C3 C4 H4B 109.5
H4A C4 H4B 109.5
C3 C4 H4C 109.5
H4A C4 H4C 109.5
H4B C4 H4C 109.5
C3 C5 H5A 109.5
C3 C5 H5B 109.5
H5A C5 H5B 109.5
C3 C5 H5C 109.5
H5A C5 H5C 109.5
H5B C5 H5C 109.5
C7 C6 C11 121.6(4)
C7 C6 N1 119.5(4)
C11 C6 N1 118.9(4)
C6 C7 C8 119.8(4)
C6 C7 H7 120.1
C8 C7 H7 120.1
C9 C8 C7 118.3(5)
C9 C8 H8 120.9
C7 C8 H8 120.9
F1 C9 C10 119.6(5)
F1 C9 C8 117.8(5)
C10 C9 C8 122.6(5)
C9 C10 C11 119.5(5)
C9 C10 H10 120.3
C11 C10 H10 120.3
C6 C11 C10 118.3(5)
C6 C11 H11 120.9
C10 C11 H11 120.9

loop_
_geom_bond_atom_site_label_1
_geom_bond_atom_site_label_2
_geom_bond_distance
F1 C9 1.356(6)
N1 C1 1.342(5)
N1 C2 1.354(6)
N1 C6 1.450(6)
N2 C1 1.298(5)
N2 N3 1.365(5)
N2 C3 1.495(5)
N3 C2 1.292(6)
C1 H1 0.9500
C2 H2 0.9500
C3 C4 1.512(6)
C3 C5 1.519(6)
C3 H3 1.0000
C4 H4A 0.9800
C4 H4B 0.9800
C4 H4C 0.9800
C5 H5A 0.9800
C5 H5B 0.9800
C5 H5C 0.9800
C6 C7 1.371(6)
C6 C11 1.375(6)
C7 C8 1.381(6)
C7 H7 0.9500
C8 C9 1.364(7)
C8 H8 0.9500
C9 C10 1.358(7)
C10 C11 1.390(7)
C10 H10 0.9500
C11 H11 0.9500

loop_
_geom_hbond_atom_site_label_D
_geom_hbond_atom_site_label_H
_geom_hbond_atom_site_label_A
_geom_hbond_site_symmetry_A
_geom_hbond_distance_DH
_geom_hbond_distance_HA
_geom_hbond_distance_DA
_geom_hbond_angle_DHA
C1 H1 I1 2 0.95 2.97 3.912(4) 169.6
C2 H2 I1 5_556 0.95 2.83 3.774(5) 172.5
C7 H7 I1 2 0.95 2.86 3.801(4) 169.9
C8 H8 N3 6_657 0.95 2.60 3.548(6) 174.3
C11 H11 I1 5_556 0.95 3.13 4.083(5) 177.3

loop_
_geom_torsion_atom_site_label_1
_geom_torsion_atom_site_label_2
_geom_torsion_atom_site_label_3
_geom_torsion_atom_site_label_4
_geom_torsion
C1 N2 N3 C2 -0.4(5)
C3 N2 N3 C2 -178.2(4)
N3 N2 C1 N1 0.1(5)
C3 N2 C1 N1 177.7(4)
C2 N1 C1 N2 0.2(4)
C6 N1 C1 N2 178.8(4)
N2 N3 C2 N1 0.6(5)
C1 N1 C2 N3 -0.5(5)
C6 N1 C2 N3 -179.0(4)
C1 N2 C3 C4 132.0(5)
N3 N2 C3 C4 -50.6(5)
C1 N2 C3 C5 7.3(6)
N3 N2 C3 C5 -175.3(4)
C1 N1 C6 C7 6.5(7)
C2 N1 C6 C7 -175.2(5)
C1 N1 C6 C11 -175.1(4)
C2 N1 C6 C11 3.1(7)
C11 C6 C7 C8 0.7(8)
N1 C6 C7 C8 179.0(4)
C6 C7 C8 C9 -0.9(8)
C7 C8 C9 F1 -179.6(5)
C7 C8 C9 C10 1.0(9)
F1 C9 C10 C11 179.6(6)
C8 C9 C10 C11 -1.0(10)
C7 C6 C11 C10 -0.6(8)
N1 C6 C11 C10 -178.9(5)
C9 C10 C11 C6 0.7(9)

_cod_database_fobs_code 2240694
